data_7116845
loop_
_publ_author_name
'Stephane A. Baudron'
'Herve Ruffin'
'Mir Wais Hosseini'

_publ_section_title
;
 On Zn(II) 2,2'-bisdipyrrin circular helicates
;
_journal_name_full Chem.Commun.
_journal_page_first 5906
_journal_paper_doi 10.1039/C5cc00724K
_journal_volume 51
_journal_year 2015
_chemical_formula_moiety 'C34 H26 N4 Ni O4'
_chemical_formula_sum 'C34 H26 N4 Ni O4'
_chemical_formula_weight 613.30
_chemical_name_systematic
;
 ?
;
_space_group_IT_number 2
_symmetry_cell_setting triclinic
_symmetry_space_group_name_Hall '-P 1'
_symmetry_space_group_name_H-M 'P -1'
_atom_sites_solution_hydrogens geom
_atom_sites_solution_primary direct
_atom_sites_solution_secondary difmap
_audit_creation_method SHELXL-97
_audit_update_record
;
2014-12-17 deposited with the CCDC.
2015-02-19 downloaded from the CCDC.
;
_cell_angle_alpha 86.1660(10)
_cell_angle_beta 76.5000(10)
_cell_angle_gamma 70.6820(10)
_cell_formula_units_Z 2
_cell_length_a 9.2124(3)
_cell_length_b 11.1476(3)
_cell_length_c 14.7168(5)
_cell_measurement_reflns_used 9887
_cell_measurement_temperature 173(2)
_cell_measurement_theta_max 28.90
_cell_measurement_theta_min 2.66
_cell_volume 1386.77(8)
_computing_cell_refinement 'Bruker SAINT'
_computing_data_collection 'Bruker APEX2'
_computing_data_reduction 'Bruker SAINT'
_computing_molecular_graphics 'Bruker SHELXTL'
_computing_publication_material 'Bruker SHELXTL'
_computing_structure_refinement 'SHELXL-97 (Sheldrick, 2008)'
_computing_structure_solution 'SHELXS-97 (Sheldrick, 2008)'
_diffrn_ambient_temperature 173(2)
_diffrn_measured_fraction_theta_full 0.992
_diffrn_measured_fraction_theta_max 0.992
_diffrn_measurement_device_type 'Bruker APEX-II CCD'
_diffrn_measurement_method '\f and \w scans'
_diffrn_radiation_monochromator graphite
_diffrn_radiation_source 'fine-focus sealed tube'
_diffrn_radiation_type MoK\a
_diffrn_radiation_wavelength 0.71073
_diffrn_reflns_av_R_equivalents 0.0255
_diffrn_reflns_av_sigmaI/netI 0.0305
_diffrn_reflns_limit_h_max 12
_diffrn_reflns_limit_h_min -12
_diffrn_reflns_limit_k_max 15
_diffrn_reflns_limit_k_min -14
_diffrn_reflns_limit_l_max 20
_diffrn_reflns_limit_l_min -20
_diffrn_reflns_number 26775
_diffrn_reflns_theta_full 29.07
_diffrn_reflns_theta_max 29.07
_diffrn_reflns_theta_min 1.42
_exptl_absorpt_coefficient_mu 0.748
_exptl_absorpt_correction_T_max 0.9495
_exptl_absorpt_correction_T_min 0.8961
_exptl_absorpt_correction_type multi-scan
_exptl_absorpt_process_details sadabs
_exptl_crystal_colour dark-red
_exptl_crystal_density_diffrn 1.469
_exptl_crystal_density_meas 'not measured'
_exptl_crystal_density_method 'not measured'
_exptl_crystal_description prism
_exptl_crystal_F_000 636
_exptl_crystal_size_max 0.15
_exptl_crystal_size_mid 0.10
_exptl_crystal_size_min 0.07
_refine_diff_density_max 1.106
_refine_diff_density_min -0.353
_refine_diff_density_rms 0.067
_refine_ls_extinction_method none
_refine_ls_goodness_of_fit_ref 1.027
_refine_ls_hydrogen_treatment constr
_refine_ls_matrix_type full
_refine_ls_number_parameters 390
_refine_ls_number_reflns 7382
_refine_ls_number_restraints 0
_refine_ls_restrained_S_all 1.027
_refine_ls_R_factor_all 0.0545
_refine_ls_R_factor_gt 0.0419
_refine_ls_shift/su_max 0.001
_refine_ls_shift/su_mean 0.000
_refine_ls_structure_factor_coef Fsqd
_refine_ls_weighting_details 'calc w=1/[\s^2^(Fo^2^)+(0.0522P)^2^+0.9963P] where P=(Fo^2^+2Fc^2^)/3'
_refine_ls_weighting_scheme calc
_refine_ls_wR_factor_gt 0.1010
_refine_ls_wR_factor_ref 0.1089
_reflns_number_gt 6081
_reflns_number_total 7382
_reflns_threshold_expression >2sigma(I)
_cod_data_source_file c5cc00724k2.cif
_cod_data_source_block compound1b
_cod_original_sg_symbol_H-M 'P-1   '
_cod_database_code 7116845

loop_
_symmetry_equiv_pos_as_xyz
'x, y, z'
'-x, -y, -z'

loop_
_atom_site_label
_atom_site_type_symbol
_atom_site_fract_x
_atom_site_fract_y
_atom_site_fract_z
_atom_site_U_iso_or_equiv
_atom_site_adp_type
_atom_site_occupancy
_atom_site_symmetry_multiplicity
_atom_site_calc_flag
_atom_site_refinement_flags
C1 C 1.0083(2) 0.3234(2) 0.68500(14) 0.0292(4) Uani 1 1 d .
H1 H 1.0666 0.3758 0.6898 0.035 Uiso 1 1 calc R
C2 C 1.0733(2) 0.1926(2) 0.66784(15) 0.0312(5) Uani 1 1 d .
H2 H 1.1793 0.1439 0.6595 0.037 Uiso 1 1 calc R
C3 C 0.9507(2) 0.1500(2) 0.66567(14) 0.0274(4) Uani 1 1 d .
H3 H 0.9579 0.0668 0.6550 0.033 Uiso 1 1 calc R
C4 C 0.8111(2) 0.25628(18) 0.68265(12) 0.0210(4) Uani 1 1 d .
C5 C 0.6549(2) 0.25772(18) 0.69598(12) 0.0207(4) Uani 1 1 d .
C6 C 0.5252(2) 0.36309(19) 0.73065(13) 0.0228(4) Uani 1 1 d .
C7 C 0.3630(2) 0.3826(2) 0.73457(16) 0.0303(4) Uani 1 1 d .
H7 H 0.3216 0.3235 0.7184 0.036 Uiso 1 1 calc R
C8 C 0.2795(3) 0.5035(2) 0.76643(18) 0.0357(5) Uani 1 1 d .
H8 H 0.1710 0.5430 0.7755 0.043 Uiso 1 1 calc R
C9 C 0.3901(2) 0.5570(2) 0.78284(15) 0.0288(4) Uani 1 1 d .
H9 H 0.3643 0.6394 0.8049 0.035 Uiso 1 1 calc R
C10 C 0.6250(2) 0.14115(19) 0.67278(13) 0.0235(4) Uani 1 1 d .
C11 C 0.6963(3) 0.0791(2) 0.58736(15) 0.0295(4) Uani 1 1 d .
H11 H 0.7669 0.1088 0.5436 0.035 Uiso 1 1 calc R
C12 C 0.6623(3) -0.0281(2) 0.56684(16) 0.0339(5) Uani 1 1 d .
H12 H 0.7109 -0.0703 0.5098 0.041 Uiso 1 1 calc R
C13 C 0.5555(3) -0.0714(2) 0.63203(17) 0.0334(5) Uani 1 1 d .
C14 C 0.4861(3) -0.0111(2) 0.71697(17) 0.0353(5) Uani 1 1 d .
H14 H 0.4160 -0.0413 0.7607 0.042 Uiso 1 1 calc R
C15 C 0.5198(2) 0.0945(2) 0.73803(15) 0.0298(4) Uani 1 1 d .
H15 H 0.4723 0.1347 0.7959 0.036 Uiso 1 1 calc R
C16 C 0.5057(3) -0.1815(2) 0.61340(18) 0.0401(5) Uani 1 1 d .
C17 C 0.5617(5) -0.3616(3) 0.5221(2) 0.0631(9) Uani 1 1 d .
H17A H 0.5738 -0.4191 0.5734 0.095 Uiso 1 1 calc R
H17B H 0.6310 -0.4033 0.4656 0.095 Uiso 1 1 calc R
H17C H 0.4545 -0.3355 0.5154 0.095 Uiso 1 1 calc R
C18 C 0.5448(2) 0.61364(19) 0.93275(13) 0.0255(4) Uani 1 1 d .
H18 H 0.4830 0.5615 0.9364 0.031 Uiso 1 1 calc R
C19 C 0.5521(2) 0.6775(2) 1.00969(14) 0.0275(4) Uani 1 1 d .
H19 H 0.4993 0.6743 1.0715 0.033 Uiso 1 1 calc R
C20 C 0.6528(2) 0.74573(19) 0.97564(13) 0.0245(4) Uani 1 1 d .
H20 H 0.6800 0.7988 1.0100 0.029 Uiso 1 1 calc R
C21 C 0.7077(2) 0.71980(18) 0.87792(12) 0.0210(4) Uani 1 1 d .
C22 C 0.8207(2) 0.76143(18) 0.81565(13) 0.0202(4) Uani 1 1 d .
C23 C 0.8891(2) 0.71155(18) 0.72493(13) 0.0212(4) Uani 1 1 d .
C24 C 0.9840(2) 0.7568(2) 0.64930(14) 0.0275(4) Uani 1 1 d .
H24 H 1.0216 0.8241 0.6514 0.033 Uiso 1 1 calc R
C25 C 1.0098(3) 0.6829(2) 0.57269(14) 0.0340(5) Uani 1 1 d .
H25 H 1.0673 0.6906 0.5129 0.041 Uiso 1 1 calc R
C26 C 0.9321(3) 0.5931(2) 0.60252(14) 0.0336(5) Uani 1 1 d .
H26 H 0.9305 0.5309 0.5640 0.040 Uiso 1 1 calc R
C27 C 0.8707(2) 0.86378(18) 0.84605(12) 0.0208(4) Uani 1 1 d .
C28 C 0.7599(2) 0.97431(19) 0.88798(13) 0.0245(4) Uani 1 1 d .
H28 H 0.6532 0.9828 0.9010 0.029 Uiso 1 1 calc R
C29 C 0.8067(2) 1.07262(19) 0.91077(14) 0.0257(4) Uani 1 1 d .
H29 H 0.7314 1.1471 0.9380 0.031 Uiso 1 1 calc R
C30 C 0.9658(2) 1.05971(18) 0.89291(13) 0.0236(4) Uani 1 1 d .
C31 C 1.0773(2) 0.9470(2) 0.85503(14) 0.0276(4) Uani 1 1 d .
H31 H 1.1842 0.9365 0.8456 0.033 Uiso 1 1 calc R
C32 C 1.0303(2) 0.84999(19) 0.83120(14) 0.0262(4) Uani 1 1 d .
H32 H 1.1058 0.7750 0.8051 0.031 Uiso 1 1 calc R
C33 C 1.0218(3) 1.1657(2) 0.90953(13) 0.0266(4) Uani 1 1 d .
C34 C 0.9459(3) 1.3800(2) 0.95617(19) 0.0434(6) Uani 1 1 d .
H34A H 1.0047 1.3606 1.0043 0.065 Uiso 1 1 calc R
H34B H 0.8525 1.4517 0.9753 0.065 Uiso 1 1 calc R
H34C H 1.0098 1.3997 0.8995 0.065 Uiso 1 1 calc R
N1 N 0.85076(19) 0.36439(16) 0.69369(11) 0.0230(3) Uani 1 1 d .
N2 N 0.53636(19) 0.47467(15) 0.76268(11) 0.0224(3) Uani 1 1 d .
N3 N 0.63743(19) 0.63669(16) 0.85327(11) 0.0222(3) Uani 1 1 d .
N4 N 0.8607(2) 0.60821(16) 0.69349(11) 0.0250(3) Uani 1 1 d .
O1 O 0.3926(3) -0.2032(2) 0.65871(17) 0.0671(6) Uani 1 1 d .
O2 O 0.6014(2) -0.24981(17) 0.53998(13) 0.0491(5) Uani 1 1 d .
O3 O 1.15878(19) 1.15776(16) 0.89578(12) 0.0383(4) Uani 1 1 d .
O4 O 0.90211(19) 1.27172(14) 0.94024(12) 0.0354(4) Uani 1 1 d .
Ni1 Ni 0.71907(3) 0.52214(2) 0.750167(16) 0.02081(8) Uani 1 1 d .

loop_
_atom_site_aniso_label
_atom_site_aniso_U_11
_atom_site_aniso_U_22
_atom_site_aniso_U_33
_atom_site_aniso_U_23
_atom_site_aniso_U_13
_atom_site_aniso_U_12
C1 0.0233(10) 0.0380(12) 0.0301(10) -0.0073(8) -0.0052(8) -0.0141(10)
C2 0.0205(10) 0.0384(12) 0.0335(11) -0.0042(9) -0.0061(8) -0.0071(10)
C3 0.0260(10) 0.0278(11) 0.0291(10) -0.0008(8) -0.0071(8) -0.0092(9)
C4 0.0236(9) 0.0229(9) 0.0188(8) -0.0003(7) -0.0053(7) -0.0103(8)
C5 0.0248(9) 0.0227(9) 0.0187(8) 0.0017(6) -0.0076(7) -0.0114(8)
C6 0.0237(9) 0.0237(10) 0.0259(9) -0.0010(7) -0.0096(7) -0.0110(9)
C7 0.0223(10) 0.0288(11) 0.0449(12) -0.0035(9) -0.0131(8) -0.0104(9)
C8 0.0212(10) 0.0309(12) 0.0574(14) -0.0044(10) -0.0146(10) -0.0067(10)
C9 0.0250(10) 0.0247(11) 0.0385(11) -0.0028(8) -0.0093(8) -0.0081(9)
C10 0.0228(9) 0.0225(10) 0.0293(9) 0.0012(7) -0.0101(7) -0.0099(9)
C11 0.0308(11) 0.0300(11) 0.0312(10) -0.0025(8) -0.0070(8) -0.0140(10)
C12 0.0382(12) 0.0299(12) 0.0361(11) -0.0078(9) -0.0119(9) -0.0100(10)
C13 0.0318(12) 0.0230(11) 0.0525(13) 0.0044(9) -0.0214(10) -0.0108(10)
C14 0.0309(12) 0.0336(12) 0.0460(13) 0.0059(10) -0.0094(9) -0.0172(11)
C15 0.0273(11) 0.0302(11) 0.0336(10) 0.0007(8) -0.0053(8) -0.0127(10)
C16 0.0475(15) 0.0326(13) 0.0453(13) 0.0039(10) -0.0177(11) -0.0156(12)
C17 0.110(3) 0.0349(15) 0.0622(18) -0.0033(12) -0.0422(18) -0.0301(17)
C18 0.0251(10) 0.0280(10) 0.0253(9) -0.0022(7) -0.0016(7) -0.0134(9)
C19 0.0276(10) 0.0299(11) 0.0223(9) -0.0044(7) 0.0003(7) -0.0090(9)
C20 0.0246(10) 0.0263(10) 0.0236(9) -0.0064(7) -0.0042(7) -0.0092(9)
C21 0.0204(9) 0.0211(9) 0.0225(8) -0.0034(7) -0.0050(7) -0.0073(8)
C22 0.0182(9) 0.0198(9) 0.0245(8) -0.0019(7) -0.0059(7) -0.0074(8)
C23 0.0211(9) 0.0213(9) 0.0235(8) -0.0013(7) -0.0048(7) -0.0096(8)
C24 0.0312(11) 0.0262(10) 0.0282(10) 0.0009(8) -0.0040(8) -0.0153(9)
C25 0.0423(13) 0.0399(13) 0.0222(9) -0.0024(8) 0.0032(8) -0.0231(11)
C26 0.0444(13) 0.0402(12) 0.0226(9) -0.0082(8) 0.0007(8) -0.0260(11)
C27 0.0213(9) 0.0207(9) 0.0218(8) -0.0022(7) -0.0042(7) -0.0085(8)
C28 0.0216(9) 0.0243(10) 0.0296(9) -0.0030(7) -0.0061(7) -0.0093(9)
C29 0.0265(10) 0.0202(10) 0.0297(10) -0.0068(7) -0.0057(8) -0.0058(9)
C30 0.0296(10) 0.0227(10) 0.0227(9) -0.0008(7) -0.0084(7) -0.0120(9)
C31 0.0229(10) 0.0284(11) 0.0349(10) -0.0035(8) -0.0061(8) -0.0124(9)
C32 0.0217(10) 0.0225(10) 0.0341(10) -0.0053(8) -0.0046(8) -0.0069(9)
C33 0.0356(11) 0.0263(10) 0.0243(9) -0.0010(7) -0.0105(8) -0.0156(10)
C34 0.0528(16) 0.0272(12) 0.0588(16) -0.0053(10) -0.0178(12) -0.0194(12)
N1 0.0216(8) 0.0282(9) 0.0223(7) -0.0050(6) -0.0043(6) -0.0116(7)
N2 0.0215(8) 0.0228(8) 0.0258(8) -0.0019(6) -0.0069(6) -0.0093(7)
N3 0.0217(8) 0.0253(9) 0.0220(7) -0.0041(6) -0.0023(6) -0.0120(7)
N4 0.0298(9) 0.0289(9) 0.0208(7) -0.0055(6) -0.0022(6) -0.0167(8)
O1 0.0747(15) 0.0533(13) 0.0875(16) -0.0075(11) -0.0060(12) -0.0460(12)
O2 0.0652(13) 0.0394(10) 0.0518(11) -0.0064(8) -0.0230(9) -0.0207(10)
O3 0.0389(9) 0.0397(9) 0.0457(9) -0.0102(7) -0.0103(7) -0.0225(8)
O4 0.0387(9) 0.0231(8) 0.0492(9) -0.0050(6) -0.0128(7) -0.0134(7)
Ni1 0.02143(13) 0.02477(14) 0.02018(12) -0.00430(9) -0.00332(8) -0.01272(11)

loop_
_atom_type_symbol
_atom_type_description
_atom_type_scat_dispersion_real
_atom_type_scat_dispersion_imag
_atom_type_scat_source
C C 0.0033 0.0016 'International Tables Vol C Tables 4.2.6.8 and 6.1.1.4'
H H 0.0000 0.0000 'International Tables Vol C Tables 4.2.6.8 and 6.1.1.4'
N N 0.0061 0.0033 'International Tables Vol C Tables 4.2.6.8 and 6.1.1.4'
O O 0.0106 0.0060 'International Tables Vol C Tables 4.2.6.8 and 6.1.1.4'
Ni Ni 0.3393 1.1124 'International Tables Vol C Tables 4.2.6.8 and 6.1.1.4'

loop_
_geom_angle_atom_site_label_1
_geom_angle_atom_site_label_2
_geom_angle_atom_site_label_3
_geom_angle
N1 C1 C2 111.64(17)
N1 C1 H1 124.2
C2 C1 H1 124.2
C3 C2 C1 106.63(19)
C3 C2 H2 126.7
C1 C2 H2 126.7
C2 C3 C4 107.28(18)
C2 C3 H3 126.4
C4 C3 H3 126.4
N1 C4 C5 123.03(18)
N1 C4 C3 108.68(16)
C5 C4 C3 128.04(18)
C6 C5 C4 123.05(17)
C6 C5 C10 118.03(16)
C4 C5 C10 118.91(18)
C5 C6 N2 123.87(17)
C5 C6 C7 128.04(17)
N2 C6 C7 107.96(17)
C8 C7 C6 107.53(18)
C8 C7 H7 126.2
C6 C7 H7 126.2
C7 C8 C9 106.47(19)
C7 C8 H8 126.8
C9 C8 H8 126.8
N2 C9 C8 111.51(19)
N2 C9 H9 124.2
C8 C9 H9 124.2
C11 C10 C15 119.06(18)
C11 C10 C5 121.60(17)
C15 C10 C5 119.33(18)
C10 C11 C12 120.11(19)
C10 C11 H11 119.9
C12 C11 H11 119.9
C13 C12 C11 119.8(2)
C13 C12 H12 120.1
C11 C12 H12 120.1
C14 C13 C12 120.25(19)
C14 C13 C16 116.6(2)
C12 C13 C16 123.1(2)
C13 C14 C15 120.3(2)
C13 C14 H14 119.8
C15 C14 H14 119.8
C14 C15 C10 120.4(2)
C14 C15 H15 119.8
C10 C15 H15 119.8
O1 C16 O2 124.1(2)
O1 C16 C13 123.9(2)
O2 C16 C13 112.0(2)
O2 C17 H17A 109.5
O2 C17 H17B 109.5
H17A C17 H17B 109.5
O2 C17 H17C 109.5
H17A C17 H17C 109.5
H17B C17 H17C 109.5
N3 C18 C19 112.00(17)
N3 C18 H18 124.0
C19 C18 H18 124.0
C20 C19 C18 106.37(17)
C20 C19 H19 126.8
C18 C19 H19 126.8
C19 C20 C21 107.05(16)
C19 C20 H20 126.5
C21 C20 H20 126.5
C22 C21 N3 123.96(16)
C22 C21 C20 127.17(16)
N3 C21 C20 108.74(15)
C21 C22 C23 122.73(16)
C21 C22 C27 119.17(16)
C23 C22 C27 118.10(16)
N4 C23 C22 122.06(16)
N4 C23 C24 108.51(16)
C22 C23 C24 129.28(17)
C25 C24 C23 107.36(17)
C25 C24 H24 126.3
C23 C24 H24 126.3
C24 C25 C26 106.27(17)
C24 C25 H25 126.9
C26 C25 H25 126.9
N4 C26 C25 111.54(18)
N4 C26 H26 124.2
C25 C26 H26 124.2
C28 C27 C32 119.02(17)
C28 C27 C22 120.79(16)
C32 C27 C22 120.19(17)
C27 C28 C29 120.56(18)
C27 C28 H28 119.7
C29 C28 H28 119.7
C30 C29 C28 119.99(18)
C30 C29 H29 120.0
C28 C29 H29 120.0
C31 C30 C29 119.60(17)
C31 C30 C33 118.23(18)
C29 C30 C33 122.12(18)
C32 C31 C30 120.23(18)
C32 C31 H31 119.9
C30 C31 H31 119.9
C31 C32 C27 120.49(19)
C31 C32 H32 119.8
C27 C32 H32 119.8
O3 C33 O4 123.75(18)
O3 C33 C30 124.1(2)
O4 C33 C30 112.20(17)
O4 C34 H34A 109.5
O4 C34 H34B 109.5
H34A C34 H34B 109.5
O4 C34 H34C 109.5
H34A C34 H34C 109.5
H34B C34 H34C 109.5
C1 N1 C4 105.76(17)
C1 N1 Ni1 122.44(13)
C4 N1 Ni1 128.65(13)
C9 N2 C6 106.52(16)
C9 N2 Ni1 123.39(13)
C6 N2 Ni1 128.14(13)
C18 N3 C21 105.82(15)
C18 N3 Ni1 122.28(13)
C21 N3 Ni1 126.57(12)
C26 N4 C23 106.30(16)
C26 N4 Ni1 122.05(13)
C23 N4 Ni1 130.44(13)
C16 O2 C17 113.8(2)
C33 O4 C34 115.84(18)
N4 Ni1 N1 93.72(7)
N4 Ni1 N2 153.98(7)
N1 Ni1 N2 91.78(7)
N4 Ni1 N3 91.20(7)
N1 Ni1 N3 151.43(7)
N2 Ni1 N3 96.03(7)

loop_
_geom_bond_atom_site_label_1
_geom_bond_atom_site_label_2
_geom_bond_distance
C1 N1 1.347(3)
C1 C2 1.396(3)
C1 H1 0.9300
C2 C3 1.370(3)
C2 H2 0.9300
C3 C4 1.414(3)
C3 H3 0.9300
C4 N1 1.399(2)
C4 C5 1.401(3)
C5 C6 1.391(3)
C5 C10 1.490(2)
C6 N2 1.402(2)
C6 C7 1.425(3)
C7 C8 1.364(3)
C7 H7 0.9300
C8 C9 1.410(3)
C8 H8 0.9300
C9 N2 1.333(3)
C9 H9 0.9300
C10 C11 1.386(3)
C10 C15 1.402(3)
C11 C12 1.399(3)
C11 H11 0.9300
C12 C13 1.390(3)
C12 H12 0.9300
C13 C14 1.370(3)
C13 C16 1.506(3)
C14 C15 1.383(3)
C14 H14 0.9300
C15 H15 0.9300
C16 O1 1.187(3)
C16 O2 1.321(3)
C17 O2 1.465(3)
C17 H17A 0.9600
C17 H17B 0.9600
C17 H17C 0.9600
C18 N3 1.342(2)
C18 C19 1.403(3)
C18 H18 0.9300
C19 C20 1.374(3)
C19 H19 0.9300
C20 C21 1.424(2)
C20 H20 0.9300
C21 C22 1.399(2)
C21 N3 1.400(2)
C22 C23 1.401(3)
C22 C27 1.492(2)
C23 N4 1.392(2)
C23 C24 1.421(3)
C24 C25 1.369(3)
C24 H24 0.9300
C25 C26 1.406(3)
C25 H25 0.9300
C26 N4 1.341(2)
C26 H26 0.9300
C27 C28 1.384(3)
C27 C32 1.391(3)
C28 C29 1.389(3)
C28 H28 0.9300
C29 C30 1.387(3)
C29 H29 0.9300
C30 C31 1.384(3)
C30 C33 1.491(3)
C31 C32 1.383(3)
C31 H31 0.9300
C32 H32 0.9300
C33 O3 1.204(3)
C33 O4 1.339(3)
C34 O4 1.442(2)
C34 H34A 0.9600
C34 H34B 0.9600
C34 H34C 0.9600
N1 Ni1 1.8890(17)
N2 Ni1 1.8917(15)
N3 Ni1 1.8946(15)
N4 Ni1 1.8790(16)
